data_7243757
loop_
_publ_author_name
'Li, Zi-Xi'
'Kuang, Xiao-Nan'
'Wang, Guo'
'Zhu, Ning'
'Sun, Zhen-Zhou'
'Han, Hong-Liang'
'Yang, Yu-Ping'
'Li, Zhong-Feng'
'Xin, Xiu-Lan'
'Jin, Qiong-Hua'
'Ren, Zhi-Gang'

_publ_section_title
;
 A series of luminescent Cu(i) complexes based on the diphosphine ligand
 and diimine ligand: weak intermolecular interactions, terahertz
 spectroscopy and photoproperties
;
_journal_issue 47
_journal_name_full CrystEngComm
_journal_page_first 8323
_journal_page_last 8333
_journal_paper_doi 10.1039/D1CE01132D
_journal_volume 23
_journal_year 2021
_chemical_formula_moiety 'I, C55 H44 Cu N4 P2, C H4 O'
_chemical_formula_sum 'C56 H48 Cu I N4 O P2'
_chemical_formula_weight 1045.36
_space_group_crystal_system monoclinic
_space_group_IT_number 14
_space_group_name_Hall '-P 2yn'
_space_group_name_H-M_alt 'P 1 21/n 1'
_atom_sites_solution_hydrogens geom
_atom_sites_solution_primary dual
_audit_creation_date 2021-07-05
_audit_creation_method
;
Olex2 1.2
(compiled 2018.05.29 svn.r3508 for OlexSys, GUI svn.r5506)
;
_audit_update_record
;
2021-08-17 deposited with the CCDC.	2021-09-09 downloaded from the CCDC.
;
_cell_angle_alpha 90
_cell_angle_beta 94.1090(10)
_cell_angle_gamma 90
_cell_formula_units_Z 4
_cell_length_a 14.35360(10)
_cell_length_b 20.0276(2)
_cell_length_c 16.8454(2)
_cell_measurement_reflns_used 20243
_cell_measurement_temperature 132.99(10)
_cell_measurement_theta_max 73.6630
_cell_measurement_theta_min 4.1820
_cell_volume 4830.07(8)
_computing_cell_refinement 'CrysAlisPro 1.171.39.33c (Rigaku OD, 2017)'
_computing_data_collection 'CrysAlisPro 1.171.39.33c (Rigaku OD, 2017)'
_computing_data_reduction 'CrysAlisPro 1.171.39.33c (Rigaku OD, 2017)'
_computing_molecular_graphics 'Olex2 (Dolomanov et al., 2009)'
_computing_publication_material 'Olex2 (Dolomanov et al., 2009)'
_computing_structure_refinement 'ShelXL (Sheldrick, 2015)'
_computing_structure_solution 'ShelXT (Sheldrick, 2015)'
_diffrn_ambient_environment N~2~
_diffrn_ambient_temperature 132.99(10)
_diffrn_detector 'CCD plate'
_diffrn_measured_fraction_theta_full 0.998
_diffrn_measured_fraction_theta_max 0.972
_diffrn_measurement_details
;
List of Runs (angles in degrees, time in seconds):

  # Type    Start    End  Width  t~exp~   \w     \q     \k     \f   Frames
#--------------------------------------------------------------------------
  1  \w    -26.00   0.00   0.50    0.50    --    0.00 -37.00-150.00   52
  2  \w    -87.00 -28.00   0.50    0.50    --    0.00 -37.00-150.00  118
  3  \w    -89.00 -19.00   0.50    0.50    --    0.00 -37.00 -90.00  140
  4  \w    -43.00   8.00   0.50    0.50    --    0.00 -37.00 -30.00  102
  5  \w    111.00 181.00   0.50    2.00    --   94.60  61.00  30.00  140
  6  \w     42.00 125.00   0.50    2.00    --   94.60 -82.00 -90.00  166
  7  \w     80.00 107.00   0.50    2.00    --   94.60 -82.00-150.00   54
  8  \w     14.00 111.00   0.50    2.00    --   94.60 -30.00 -60.00  194
  9  \w      5.00 117.00   0.50    2.00    --   94.60 -61.00 -90.00  224
 10  \w     25.00  79.00   0.50    2.00    --   94.60 -45.00 -30.00  108
 11  \w     11.00  77.00   0.50    2.00    --   94.60 -77.00-120.00  132
 12  \w     78.00 182.00   0.50    2.00    --   94.60  30.00 120.00  208
;
_diffrn_measurement_device 'four-circle diffractometer'
_diffrn_measurement_device_type 'XtaLAB AFC12 (RINC): Kappa dual home/near'
_diffrn_measurement_method '\w scans'
_diffrn_orient_matrix_type 'CrysAlisPro convention (1999,Acta A55,543-557)'
_diffrn_orient_matrix_UB_11 0.0132483000
_diffrn_orient_matrix_UB_12 -0.0517383000
_diffrn_orient_matrix_UB_13 -0.0659087000
_diffrn_orient_matrix_UB_21 -0.0064230000
_diffrn_orient_matrix_UB_22 0.0560146000
_diffrn_orient_matrix_UB_23 -0.0628280000
_diffrn_orient_matrix_UB_31 0.1066029000
_diffrn_orient_matrix_UB_32 0.0098474000
_diffrn_orient_matrix_UB_33 0.0110555000
_diffrn_radiation_monochromator mirror
_diffrn_radiation_probe x-ray
_diffrn_radiation_type CuK\a
_diffrn_radiation_wavelength 1.54184
_diffrn_reflns_av_R_equivalents 0.0303
_diffrn_reflns_av_unetI/netI 0.0303
_diffrn_reflns_Laue_measured_fraction_full 0.998
_diffrn_reflns_Laue_measured_fraction_max 0.972
_diffrn_reflns_limit_h_max 17
_diffrn_reflns_limit_h_min -11
_diffrn_reflns_limit_k_max 12
_diffrn_reflns_limit_k_min -24
_diffrn_reflns_limit_l_max 20
_diffrn_reflns_limit_l_min -20
_diffrn_reflns_number 29402
_diffrn_reflns_point_group_measured_fraction_full 0.998
_diffrn_reflns_point_group_measured_fraction_max 0.972
_diffrn_reflns_theta_full 67.684
_diffrn_reflns_theta_max 73.818
_diffrn_reflns_theta_min 3.434
_diffrn_source 'micro-focus sealed X-ray tube'
_diffrn_source_type 'Rigaku (Cu) X-ray Source'
_exptl_absorpt_coefficient_mu 6.624
_exptl_absorpt_correction_T_max 1.00000
_exptl_absorpt_correction_T_min 0.32120
_exptl_absorpt_correction_type multi-scan
_exptl_absorpt_process_details
;
CrysAlisPro 1.171.39.33c (Rigaku Oxford Diffraction, 2017)
Empirical absorption correction using spherical harmonics,
 implemented in SCALE3 ABSPACK scaling algorithm.
;
_exptl_crystal_colour 'clear yellowish yellow'
_exptl_crystal_colour_lustre clear
_exptl_crystal_colour_modifier yellowish
_exptl_crystal_colour_primary yellow
_exptl_crystal_density_diffrn 1.438
_exptl_crystal_description block
_exptl_crystal_F_000 2128
_exptl_crystal_size_max 0.15
_exptl_crystal_size_mid 0.15
_exptl_crystal_size_min 0.15
_refine_diff_density_max 0.688
_refine_diff_density_min -0.840
_refine_diff_density_rms 0.075
_refine_ls_extinction_method none
_refine_ls_goodness_of_fit_ref 1.052
_refine_ls_hydrogen_treatment constr
_refine_ls_matrix_type full
_refine_ls_number_parameters 588
_refine_ls_number_reflns 9504
_refine_ls_number_restraints 0
_refine_ls_restrained_S_all 1.052
_refine_ls_R_factor_all 0.0369
_refine_ls_R_factor_gt 0.0357
_refine_ls_shift/su_max 0.002
_refine_ls_shift/su_mean 0.000
_refine_ls_structure_factor_coef Fsqd
_refine_ls_weighting_details
;
 w=1/[\s^2^(Fo^2^)+(0.0381P)^2^+8.2746P]
 where P=(Fo^2^+2Fc^2^)/3
;
_refine_ls_weighting_scheme calc
_refine_ls_wR_factor_gt 0.0914
_refine_ls_wR_factor_ref 0.0921
_reflns_Friedel_coverage 0.000
_reflns_number_gt 9126
_reflns_number_total 9504
_reflns_threshold_expression 'I > 2\s(I)'
_cod_data_source_file d1ce01132d2.cif
_cod_data_source_block 20171208-1
_cod_depositor_comments 'Adding full bibliography for 7243753--7243757.cif.'
_cod_database_code 7243757
_shelxl_version_number 2013-2
_chemical_oxdiff_formula 'C20 H35 N6 P4 Cu1'
_shelx_space_group_comment
;
The symmetry employed for this shelxl refinement is uniquely defined
by the following loop, which should always be used as a source of
symmetry information in preference to the above space-group names.
They are only intended as comments.
;
_reflns_odcompleteness_completeness 99.79
_reflns_odcompleteness_iscentric 1
_reflns_odcompleteness_theta 66.97
_olex2_refinement_description
;
1. Fixed Uiso
 At 1.2 times of:
  All C(H) groups, All C(H,H) groups
 At 1.5 times of:
  All C(H,H,H) groups, All O(H) groups
2.a Secondary CH2 refined with riding coordinates:
 C44(H44A,H44B), C43(H43A,H43B)
2.b Aromatic/amide H refined with riding coordinates:
 C1(H1), C8(H8), C11(H11), C14(H14), C2(H2), C12(H12), C9(H9), C30(H30),
 C18(H18), C46(H46), C53(H53), C24(H24), C38(H38), C26(H26), C55(H55), C54(H54),
  C42(H42), C20(H20), C15(H15), C36(H36), C16(H16), C32(H32), C40(H40),
 C51(H51), C21(H21), C47(H47), C17(H17), C23(H23), C39(H39), C52(H52), C33(H33),
  C29(H29), C27(H27), C41(H41), C22(H22), C49(H49), C28(H28), C35(H35),
 C48(H48), C34(H34)
2.c Idealised Me refined as rotating group:
 C56(H56A,H56B,H56C)
2.d Idealised tetrahedral OH refined as rotating group:
 O1(H1A)
;
_olex2_submission_special_instructions 'No special instructions were received'
_oxdiff_exptl_absorpt_empirical_details
;
Empirical correction (ABSPACK) includes:
- Absorption correction using spherical harmonics
- Frame scaling
;
_oxdiff_exptl_absorpt_empirical_full_max 2.166
_oxdiff_exptl_absorpt_empirical_full_min 0.451

loop_
_space_group_symop_operation_xyz
'x, y, z'
'-x+1/2, y+1/2, -z+1/2'
'-x, -y, -z'
'x-1/2, -y-1/2, z-1/2'

loop_
_atom_site_label
_atom_site_type_symbol
_atom_site_fract_x
_atom_site_fract_y
_atom_site_fract_z
_atom_site_U_iso_or_equiv
_atom_site_adp_type
_atom_site_occupancy
_atom_site_site_symmetry_order
_atom_site_calc_flag
_atom_site_refinement_flags_posn
_atom_site_refinement_flags_adp
_atom_site_refinement_flags_occupancy
_atom_site_disorder_assembly
_atom_site_disorder_group
I1 I 0.26879(2) 0.65653(2) 0.18406(2) 0.02943(7) Uani 1 1 d . . . . .
Cu1 Cu 0.49930(3) 0.70867(2) 0.44869(2) 0.02130(9) Uani 1 1 d . . . . .
P2 P 0.57166(4) 0.73654(3) 0.34199(4) 0.01956(13) Uani 1 1 d . . . . .
P1 P 0.38669(4) 0.78713(4) 0.44644(4) 0.02148(14) Uani 1 1 d . . . . .
N1 N 0.54056(15) 0.67761(12) 0.56157(13) 0.0222(5) Uani 1 1 d . . . . .
N3 N 0.43158(15) 0.82937(12) 0.29818(14) 0.0222(5) Uani 1 1 d . . . . .
N2 N 0.43110(15) 0.61849(12) 0.44839(13) 0.0215(5) Uani 1 1 d . . . . .
N4 N 0.48761(16) 0.89391(13) 0.19726(15) 0.0293(5) Uani 1 1 d . . . . .
C5 C 0.49537(17) 0.62102(14) 0.58293(16) 0.0202(5) Uani 1 1 d . . . . .
C45 C 0.43161(18) 0.88996(14) 0.25729(16) 0.0236(5) Uani 1 1 d . . . . .
C7 C 0.37933(18) 0.53406(14) 0.54001(16) 0.0219(5) Uani 1 1 d . . . . .
C6 C 0.43373(17) 0.59007(13) 0.52202(15) 0.0197(5) Uani 1 1 d . . . . .
C10 C 0.31682(18) 0.50750(14) 0.47844(17) 0.0239(6) Uani 1 1 d . . . . .
C25 C 0.40953(19) 0.86618(15) 0.49682(17) 0.0256(6) Uani 1 1 d . . . . .
C4 C 0.50518(18) 0.59333(14) 0.65989(16) 0.0228(5) Uani 1 1 d . . . . .
C44 C 0.48368(18) 0.77304(14) 0.26777(16) 0.0214(5) Uani 1 1 d . . . . .
H44A H 0.5153 0.7879 0.2219 0.026 Uiso 1 1 calc R . . . .
H44B H 0.4398 0.7384 0.2499 0.026 Uiso 1 1 calc R . . . .
C1 C 0.59609(19) 0.70722(15) 0.61788(17) 0.0269(6) Uani 1 1 d . . . . .
H1 H 0.6267 0.7461 0.6047 0.032 Uiso 1 1 calc R . . . .
C3 C 0.56585(19) 0.62554(15) 0.71856(16) 0.0245(6) Uani 1 1 d . . . . .
C50 C 0.61958(18) 0.67221(14) 0.27945(16) 0.0227(5) Uani 1 1 d . . . . .
C8 C 0.39169(19) 0.50683(14) 0.61878(16) 0.0249(6) Uani 1 1 d . . . . .
H8 H 0.3584 0.4689 0.6313 0.030 Uiso 1 1 calc R . . . .
C11 C 0.31884(19) 0.53576(15) 0.40345(17) 0.0267(6) Uani 1 1 d . . . . .
H11 H 0.2816 0.5181 0.3611 0.032 Uiso 1 1 calc R . . . .
C14 C 0.6085(2) 0.53457(15) 0.81805(17) 0.0270(6) Uani 1 1 d . . . . .
H14 H 0.6201 0.5059 0.7765 0.032 Uiso 1 1 calc R . . . .
C2 C 0.61082(19) 0.68315(15) 0.69542(17) 0.0274(6) Uani 1 1 d . . . . .
H2 H 0.6510 0.7058 0.7319 0.033 Uiso 1 1 calc R . . . .
C13 C 0.58055(18) 0.60044(15) 0.80168(16) 0.0240(6) Uani 1 1 d . . . . .
C31 C 0.27855(19) 0.75793(15) 0.48514(17) 0.0257(6) Uani 1 1 d . . . . .
C37 C 0.66521(18) 0.79798(14) 0.35494(17) 0.0233(5) Uani 1 1 d . . . . .
C43 C 0.35098(18) 0.80998(15) 0.34218(16) 0.0248(6) Uani 1 1 d . . . . .
H43A H 0.3196 0.7723 0.3158 0.030 Uiso 1 1 calc R . . . .
H43B H 0.3070 0.8468 0.3418 0.030 Uiso 1 1 calc R . . . .
C12 C 0.37606(19) 0.59042(15) 0.39069(16) 0.0261(6) Uani 1 1 d . . . . .
H12 H 0.3758 0.6081 0.3396 0.031 Uiso 1 1 calc R . . . .
C9 C 0.45112(19) 0.53541(15) 0.67571(16) 0.0251(6) Uani 1 1 d . . . . .
H9 H 0.4567 0.5167 0.7264 0.030 Uiso 1 1 calc R . . . .
C30 C 0.3426(2) 0.91706(16) 0.49640(19) 0.0310(6) Uani 1 1 d . . . . .
H30 H 0.2859 0.9121 0.4668 0.037 Uiso 1 1 calc R . . . .
C19 C 0.25038(18) 0.45233(14) 0.49124(17) 0.0247(6) Uani 1 1 d . . . . .
C18 C 0.5669(2) 0.64333(16) 0.86494(18) 0.0308(6) Uani 1 1 d . . . . .
H18 H 0.5511 0.6877 0.8550 0.037 Uiso 1 1 calc R . . . .
C46 C 0.3766(2) 0.94466(15) 0.27905(18) 0.0297(6) Uani 1 1 d . . . . .
H46 H 0.3392 0.9415 0.3218 0.036 Uiso 1 1 calc R . . . .
C53 C 0.6916(2) 0.57197(16) 0.18502(19) 0.0350(7) Uani 1 1 d . . . . .
H53 H 0.7158 0.5393 0.1531 0.042 Uiso 1 1 calc R . . . .
C24 C 0.1915(2) 0.45380(17) 0.55407(19) 0.0318(7) Uani 1 1 d . . . . .
H24 H 0.1948 0.4892 0.5898 0.038 Uiso 1 1 calc R . . . .
C38 C 0.6889(2) 0.84157(15) 0.29476(19) 0.0311(7) Uani 1 1 d . . . . .
H38 H 0.6540 0.8416 0.2461 0.037 Uiso 1 1 calc R . . . .
C26 C 0.4944(2) 0.87549(17) 0.54044(18) 0.0316(6) Uani 1 1 d . . . . .
H26 H 0.5401 0.8426 0.5401 0.038 Uiso 1 1 calc R . . . .
C55 C 0.5605(2) 0.63425(15) 0.22687(18) 0.0287(6) Uani 1 1 d . . . . .
H55 H 0.4965 0.6420 0.2236 0.034 Uiso 1 1 calc R . . . .
C54 C 0.5971(2) 0.58522(16) 0.17969(18) 0.0319(6) Uani 1 1 d . . . . .
H54 H 0.5575 0.5611 0.1442 0.038 Uiso 1 1 calc R . . . .
C42 C 0.7169(2) 0.80055(17) 0.42813(19) 0.0329(7) Uani 1 1 d . . . . .
H42 H 0.7006 0.7729 0.4693 0.040 Uiso 1 1 calc R . . . .
C20 C 0.2427(2) 0.39927(16) 0.43807(19) 0.0311(6) Uani 1 1 d . . . . .
H20 H 0.2796 0.3987 0.3949 0.037 Uiso 1 1 calc R . . . .
C15 C 0.6191(2) 0.51184(17) 0.89629(18) 0.0318(7) Uani 1 1 d . . . . .
H15 H 0.6380 0.4682 0.9070 0.038 Uiso 1 1 calc R . . . .
C36 C 0.2192(2) 0.71439(17) 0.4412(2) 0.0333(7) Uani 1 1 d . . . . .
H36 H 0.2305 0.7042 0.3888 0.040 Uiso 1 1 calc R . . . .
C16 C 0.6013(2) 0.55460(18) 0.95825(18) 0.0340(7) Uani 1 1 d . . . . .
H16 H 0.6059 0.5389 1.0104 0.041 Uiso 1 1 calc R . . . .
C32 C 0.2602(2) 0.77219(17) 0.56358(19) 0.0357(7) Uani 1 1 d . . . . .
H32 H 0.2991 0.8010 0.5938 0.043 Uiso 1 1 calc R . . . .
C40 C 0.8160(2) 0.88544(17) 0.3800(2) 0.0378(7) Uani 1 1 d . . . . .
H40 H 0.8669 0.9140 0.3880 0.045 Uiso 1 1 calc R . . . .
C51 C 0.7151(2) 0.65777(16) 0.2849(2) 0.0325(7) Uani 1 1 d . . . . .
H51 H 0.7556 0.6817 0.3199 0.039 Uiso 1 1 calc R . . . .
C21 C 0.1809(2) 0.34699(17) 0.4482(2) 0.0396(8) Uani 1 1 d . . . . .
H21 H 0.1780 0.3112 0.4130 0.047 Uiso 1 1 calc R . . . .
C47 C 0.3798(2) 1.00262(16) 0.2355(2) 0.0354(7) Uani 1 1 d . . . . .
H47 H 0.3442 1.0393 0.2487 0.042 Uiso 1 1 calc R . . . .
C17 C 0.5768(2) 0.62003(18) 0.94301(18) 0.0359(7) Uani 1 1 d . . . . .
H17 H 0.5668 0.6488 0.9849 0.043 Uiso 1 1 calc R . . . .
C23 C 0.1280(2) 0.40203(19) 0.5630(2) 0.0401(8) Uani 1 1 d . . . . .
H23 H 0.0882 0.4035 0.6041 0.048 Uiso 1 1 calc R . . . .
C39 C 0.7644(2) 0.88490(18) 0.3074(2) 0.0389(8) Uani 1 1 d . . . . .
H39 H 0.7801 0.9135 0.2670 0.047 Uiso 1 1 calc R . . . .
C52 C 0.7497(2) 0.60741(18) 0.2380(2) 0.0391(8) Uani 1 1 d . . . . .
H52 H 0.8132 0.5976 0.2426 0.047 Uiso 1 1 calc R . . . .
C33 C 0.1837(3) 0.74336(19) 0.5967(2) 0.0436(8) Uani 1 1 d . . . . .
H33 H 0.1715 0.7536 0.6488 0.052 Uiso 1 1 calc R . . . .
C29 C 0.3609(2) 0.97493(17) 0.5401(2) 0.0369(7) Uani 1 1 d . . . . .
H29 H 0.3164 1.0088 0.5392 0.044 Uiso 1 1 calc R . . . .
C27 C 0.5120(3) 0.93294(17) 0.5844(2) 0.0404(8) Uani 1 1 d . . . . .
H27 H 0.5690 0.9383 0.6135 0.048 Uiso 1 1 calc R . . . .
C41 C 0.7922(2) 0.84372(19) 0.4406(2) 0.0411(8) Uani 1 1 d . . . . .
H41 H 0.8264 0.8445 0.4896 0.049 Uiso 1 1 calc R . . . .
C22 C 0.1239(2) 0.34859(18) 0.5110(2) 0.0422(9) Uani 1 1 d . . . . .
H22 H 0.0828 0.3136 0.5182 0.051 Uiso 1 1 calc R . . . .
C49 C 0.4883(2) 0.95120(17) 0.1558(2) 0.0385(7) Uani 1 1 d . . . . .
H49 H 0.5265 0.9536 0.1136 0.046 Uiso 1 1 calc R . . . .
C28 C 0.4448(3) 0.98259(18) 0.5850(2) 0.0404(8) Uani 1 1 d . . . . .
H28 H 0.4560 1.0209 0.6154 0.049 Uiso 1 1 calc R . . . .
C35 C 0.1426(2) 0.68591(19) 0.4756(2) 0.0402(8) Uani 1 1 d . . . . .
H35 H 0.1028 0.6574 0.4457 0.048 Uiso 1 1 calc R . . . .
C48 C 0.4358(2) 1.00666(17) 0.1720(2) 0.0409(8) Uani 1 1 d . . . . .
H48 H 0.4380 1.0452 0.1415 0.049 Uiso 1 1 calc R . . . .
C34 C 0.1258(2) 0.69981(19) 0.5532(2) 0.0427(8) Uani 1 1 d . . . . .
H34 H 0.0757 0.6800 0.5762 0.051 Uiso 1 1 calc R . . . .
O1 O 0.0642(3) 0.6809(2) 0.2946(2) 0.0767(10) Uani 1 1 d . . . . .
H1A H 0.1049 0.6687 0.2661 0.115 Uiso 1 1 calc GR . . . .
C56 C -0.0219(4) 0.6829(4) 0.2502(3) 0.094(2) Uani 1 1 d . . . . .
H56A H -0.0171 0.7110 0.2045 0.141 Uiso 1 1 calc GR . . . .
H56B H -0.0686 0.7005 0.2825 0.141 Uiso 1 1 calc GR . . . .
H56C H -0.0392 0.6386 0.2332 0.141 Uiso 1 1 calc GR . . . .

loop_
_atom_site_aniso_label
_atom_site_aniso_U_11
_atom_site_aniso_U_22
_atom_site_aniso_U_33
_atom_site_aniso_U_23
_atom_site_aniso_U_13
_atom_site_aniso_U_12
I1 0.02293(10) 0.02890(11) 0.03509(11) 0.00174(7) -0.00752(7) 0.00102(7)
Cu1 0.01576(19) 0.0246(2) 0.0235(2) 0.00291(15) 0.00116(14) -0.00119(14)
P2 0.0136(3) 0.0216(3) 0.0235(3) 0.0020(3) 0.0017(2) 0.0003(2)
P1 0.0140(3) 0.0257(4) 0.0249(3) -0.0022(3) 0.0022(2) -0.0007(2)
N1 0.0156(10) 0.0257(12) 0.0249(11) 0.0032(9) -0.0017(8) -0.0028(9)
N3 0.0152(10) 0.0244(12) 0.0270(11) 0.0019(9) 0.0015(9) 0.0041(9)
N2 0.0171(10) 0.0251(12) 0.0222(11) 0.0009(9) -0.0003(8) 0.0001(9)
N4 0.0216(12) 0.0273(13) 0.0386(14) 0.0064(11) 0.0001(10) -0.0005(10)
C5 0.0150(12) 0.0218(13) 0.0236(12) 0.0016(10) -0.0004(9) -0.0008(10)
C45 0.0173(12) 0.0235(14) 0.0290(13) 0.0016(11) -0.0059(10) 0.0001(10)
C7 0.0160(12) 0.0228(14) 0.0267(13) -0.0002(11) -0.0004(10) -0.0009(10)
C6 0.0134(11) 0.0215(13) 0.0236(12) -0.0008(10) -0.0018(9) 0.0001(10)
C10 0.0164(12) 0.0253(14) 0.0298(14) -0.0002(11) -0.0007(10) 0.0002(10)
C25 0.0213(13) 0.0288(15) 0.0273(13) -0.0016(11) 0.0060(10) -0.0039(11)
C4 0.0173(12) 0.0250(14) 0.0256(13) 0.0014(11) -0.0018(10) -0.0002(10)
C44 0.0170(12) 0.0228(13) 0.0242(13) 0.0005(10) -0.0001(10) 0.0014(10)
C1 0.0225(13) 0.0282(15) 0.0291(14) 0.0034(11) -0.0053(11) -0.0072(11)
C3 0.0206(13) 0.0273(15) 0.0248(13) 0.0014(11) -0.0036(10) -0.0028(11)
C50 0.0194(13) 0.0224(13) 0.0268(13) 0.0052(11) 0.0042(10) 0.0031(10)
C8 0.0213(13) 0.0248(14) 0.0278(14) 0.0050(11) -0.0028(10) -0.0052(11)
C11 0.0203(13) 0.0312(16) 0.0277(14) -0.0035(12) -0.0038(10) -0.0022(11)
C14 0.0246(14) 0.0282(15) 0.0276(14) 0.0009(11) -0.0032(11) -0.0032(11)
C2 0.0240(14) 0.0283(15) 0.0286(14) 0.0020(12) -0.0076(11) -0.0079(11)
C13 0.0169(12) 0.0291(15) 0.0251(13) 0.0025(11) -0.0046(10) -0.0042(10)
C31 0.0199(13) 0.0250(14) 0.0326(15) -0.0025(11) 0.0052(11) -0.0008(11)
C37 0.0156(12) 0.0244(14) 0.0299(14) 0.0003(11) 0.0019(10) 0.0013(10)
C43 0.0150(12) 0.0307(15) 0.0286(14) 0.0002(11) 0.0010(10) 0.0001(11)
C12 0.0249(14) 0.0318(16) 0.0210(13) 0.0007(11) -0.0030(10) -0.0016(11)
C9 0.0222(13) 0.0283(15) 0.0243(13) 0.0056(11) -0.0023(10) -0.0037(11)
C30 0.0194(13) 0.0329(16) 0.0412(17) -0.0063(13) 0.0056(12) -0.0018(12)
C19 0.0136(12) 0.0265(14) 0.0328(14) 0.0023(11) -0.0071(10) -0.0019(10)
C18 0.0304(15) 0.0311(16) 0.0298(15) -0.0023(12) -0.0056(12) -0.0012(12)
C46 0.0266(14) 0.0283(15) 0.0329(15) -0.0051(12) -0.0074(11) 0.0074(12)
C53 0.0412(18) 0.0271(16) 0.0384(17) -0.0003(13) 0.0142(14) 0.0062(13)
C24 0.0186(13) 0.0375(18) 0.0388(16) 0.0009(13) -0.0013(11) -0.0045(12)
C38 0.0266(15) 0.0326(17) 0.0337(16) 0.0028(12) -0.0011(12) -0.0082(12)
C26 0.0284(15) 0.0320(17) 0.0333(15) 0.0011(12) -0.0062(12) -0.0025(12)
C55 0.0246(14) 0.0277(15) 0.0347(15) 0.0001(12) 0.0078(11) -0.0024(11)
C54 0.0342(16) 0.0304(16) 0.0322(15) -0.0027(12) 0.0085(12) -0.0051(13)
C42 0.0230(14) 0.0416(18) 0.0336(16) 0.0036(13) -0.0022(12) -0.0056(13)
C20 0.0231(14) 0.0304(16) 0.0388(16) -0.0015(13) -0.0059(12) -0.0010(12)
C15 0.0262(15) 0.0354(17) 0.0324(15) 0.0074(13) -0.0069(11) -0.0036(12)
C36 0.0265(15) 0.0373(18) 0.0372(16) -0.0067(13) 0.0089(12) -0.0073(13)
C16 0.0272(15) 0.048(2) 0.0253(14) 0.0070(13) -0.0054(11) -0.0060(13)
C32 0.0356(17) 0.0378(18) 0.0353(16) -0.0063(14) 0.0133(13) -0.0100(14)
C40 0.0199(14) 0.0363(18) 0.057(2) -0.0055(15) -0.0003(13) -0.0089(12)
C51 0.0237(15) 0.0338(17) 0.0395(17) -0.0030(13) -0.0005(12) 0.0062(12)
C21 0.0317(17) 0.0291(17) 0.056(2) -0.0011(14) -0.0133(15) -0.0048(13)
C47 0.0325(16) 0.0260(16) 0.0450(18) -0.0043(13) -0.0153(13) 0.0077(12)
C17 0.0321(16) 0.048(2) 0.0270(15) -0.0065(14) -0.0034(12) -0.0031(14)
C23 0.0229(15) 0.050(2) 0.0470(19) 0.0107(16) -0.0023(13) -0.0084(14)
C39 0.0277(16) 0.0374(19) 0.052(2) 0.0081(15) 0.0035(14) -0.0101(14)
C52 0.0265(16) 0.0430(19) 0.0484(19) -0.0014(15) 0.0065(14) 0.0145(14)
C33 0.046(2) 0.043(2) 0.0443(19) -0.0071(16) 0.0234(16) -0.0111(16)
C29 0.0331(16) 0.0327(17) 0.0468(18) -0.0071(14) 0.0159(14) -0.0016(13)
C27 0.0429(19) 0.0325(18) 0.0436(18) -0.0002(14) -0.0119(14) -0.0086(14)
C41 0.0278(17) 0.053(2) 0.0412(18) -0.0026(15) -0.0091(14) -0.0098(14)
C22 0.0244(16) 0.040(2) 0.060(2) 0.0136(16) -0.0122(15) -0.0121(13)
C49 0.0320(16) 0.0340(18) 0.0494(19) 0.0134(15) 0.0022(14) -0.0001(13)
C28 0.048(2) 0.0340(18) 0.0392(17) -0.0097(14) 0.0056(15) -0.0113(15)
C35 0.0276(16) 0.043(2) 0.052(2) -0.0062(16) 0.0106(14) -0.0138(14)
C48 0.0364(18) 0.0255(17) 0.059(2) 0.0113(15) -0.0103(15) -0.0014(13)
C34 0.0321(17) 0.045(2) 0.054(2) -0.0013(16) 0.0216(15) -0.0101(15)
O1 0.086(2) 0.075(2) 0.068(2) -0.0059(18) 0.0000(18) -0.015(2)
C56 0.076(4) 0.132(6) 0.075(4) -0.014(4) 0.017(3) -0.056(4)

loop_
_atom_type_symbol
_atom_type_description
_atom_type_scat_dispersion_real
_atom_type_scat_dispersion_imag
_atom_type_scat_source
C C 0.0181 0.0091 'International Tables Vol C Tables 4.2.6.8 and 6.1.1.4'
H H 0.0000 0.0000 'International Tables Vol C Tables 4.2.6.8 and 6.1.1.4'
Cu Cu -1.9646 0.5888 'International Tables Vol C Tables 4.2.6.8 and 6.1.1.4'
I I -0.3257 6.8362 'International Tables Vol C Tables 4.2.6.8 and 6.1.1.4'
N N 0.0311 0.0180 'International Tables Vol C Tables 4.2.6.8 and 6.1.1.4'
O O 0.0492 0.0322 'International Tables Vol C Tables 4.2.6.8 and 6.1.1.4'
P P 0.2955 0.4335 'International Tables Vol C Tables 4.2.6.8 and 6.1.1.4'

loop_
_geom_angle_atom_site_label_1
_geom_angle_atom_site_label_2
_geom_angle_atom_site_label_3
_geom_angle
_geom_angle_site_symmetry_1
_geom_angle_site_symmetry_3
_geom_angle_publ_flag
P2 Cu1 P1 100.87(3) . . ?
N1 Cu1 P2 135.25(7) . . ?
N1 Cu1 P1 112.77(7) . . ?
N1 Cu1 N2 80.86(9) . . ?
N2 Cu1 P2 118.14(7) . . ?
N2 Cu1 P1 105.79(7) . . ?
C44 P2 Cu1 108.03(9) . . ?
C50 P2 Cu1 120.54(9) . . ?
C50 P2 C44 98.90(12) . . ?
C37 P2 Cu1 117.26(9) . . ?
C37 P2 C44 105.89(13) . . ?
C37 P2 C50 103.90(12) . . ?
C25 P1 Cu1 119.69(10) . . ?
C25 P1 C31 104.04(13) . . ?
C25 P1 C43 104.86(14) . . ?
C31 P1 Cu1 113.49(10) . . ?
C31 P1 C43 103.51(13) . . ?
C43 P1 Cu1 109.75(9) . . ?
C5 N1 Cu1 112.66(17) . . ?
C1 N1 Cu1 130.1(2) . . ?
C1 N1 C5 116.9(2) . . ?
C45 N3 C44 118.6(2) . . ?
C45 N3 C43 120.4(2) . . ?
C44 N3 C43 114.4(2) . . ?
C6 N2 Cu1 112.52(17) . . ?
C12 N2 Cu1 129.07(19) . . ?
C12 N2 C6 117.7(2) . . ?
C45 N4 C49 118.0(3) . . ?
N1 C5 C6 116.5(2) . . ?
N1 C5 C4 123.4(2) . . ?
C4 C5 C6 120.0(2) . . ?
N3 C45 C46 121.7(3) . . ?
N4 C45 N3 116.5(2) . . ?
N4 C45 C46 121.8(3) . . ?
C6 C7 C10 118.0(2) . . ?
C6 C7 C8 117.8(2) . . ?
C10 C7 C8 124.1(2) . . ?
N2 C6 C5 116.3(2) . . ?
N2 C6 C7 123.2(2) . . ?
C7 C6 C5 120.5(2) . . ?
C7 C10 C19 123.3(2) . . ?
C11 C10 C7 117.2(3) . . ?
C11 C10 C19 119.4(2) . . ?
C30 C25 P1 122.1(2) . . ?
C26 C25 P1 119.1(2) . . ?
C26 C25 C30 118.7(3) . . ?
C5 C4 C3 118.5(2) . . ?
C5 C4 C9 118.1(2) . . ?
C3 C4 C9 123.4(3) . . ?
N3 C44 P2 113.95(18) . . ?
N1 C1 C2 123.7(3) . . ?
C4 C3 C13 122.6(3) . . ?
C2 C3 C4 117.0(2) . . ?
C2 C3 C13 120.4(2) . . ?
C55 C50 P2 120.6(2) . . ?
C51 C50 P2 121.0(2) . . ?
C51 C50 C55 118.3(3) . . ?
C9 C8 C7 121.4(3) . . ?
C10 C11 C12 120.8(3) . . ?
C15 C14 C13 120.3(3) . . ?
C3 C2 C1 120.5(3) . . ?
C14 C13 C3 121.5(3) . . ?
C18 C13 C3 119.5(3) . . ?
C18 C13 C14 118.9(3) . . ?
C36 C31 P1 120.9(2) . . ?
C36 C31 C32 118.8(3) . . ?
C32 C31 P1 119.8(2) . . ?
C38 C37 P2 123.4(2) . . ?
C42 C37 P2 118.1(2) . . ?
C42 C37 C38 118.5(3) . . ?
N3 C43 P1 111.66(18) . . ?
N2 C12 C11 122.9(3) . . ?
C8 C9 C4 122.0(3) . . ?
C29 C30 C25 120.1(3) . . ?
C24 C19 C10 121.5(3) . . ?
C20 C19 C10 119.8(3) . . ?
C20 C19 C24 118.6(3) . . ?
C17 C18 C13 120.3(3) . . ?
C47 C46 C45 118.3(3) . . ?
C52 C53 C54 119.4(3) . . ?
C23 C24 C19 120.0(3) . . ?
C39 C38 C37 120.3(3) . . ?
C27 C26 C25 121.0(3) . . ?
C54 C55 C50 120.5(3) . . ?
C53 C54 C55 120.6(3) . . ?
C41 C42 C37 121.1(3) . . ?
C19 C20 C21 121.2(3) . . ?
C16 C15 C14 119.8(3) . . ?
C31 C36 C35 120.2(3) . . ?
C17 C16 C15 120.4(3) . . ?
C33 C32 C31 120.2(3) . . ?
C41 C40 C39 120.2(3) . . ?
C52 C51 C50 120.0(3) . . ?
C22 C21 C20 119.6(3) . . ?
C46 C47 C48 120.3(3) . . ?
C16 C17 C18 120.2(3) . . ?
C22 C23 C24 120.4(3) . . ?
C40 C39 C38 120.1(3) . . ?
C53 C52 C51 121.2(3) . . ?
C34 C33 C32 120.8(3) . . ?
C28 C29 C30 120.4(3) . . ?
C26 C27 C28 120.1(3) . . ?
C40 C41 C42 119.7(3) . . ?
C23 C22 C21 120.2(3) . . ?
N4 C49 C48 124.1(3) . . ?
C29 C28 C27 119.7(3) . . ?
C34 C35 C36 120.5(3) . . ?
C49 C48 C47 117.4(3) . . ?
C35 C34 C33 119.5(3) . . ?

loop_
_geom_bond_atom_site_label_1
_geom_bond_atom_site_label_2
_geom_bond_distance
_geom_bond_site_symmetry_2
_geom_bond_publ_flag
Cu1 P2 2.2110(7) . ?
Cu1 P1 2.2527(8) . ?
Cu1 N1 2.048(2) . ?
Cu1 N2 2.054(2) . ?
P2 C44 1.862(3) . ?
P2 C50 1.829(3) . ?
P2 C37 1.823(3) . ?
P1 C25 1.815(3) . ?
P1 C31 1.823(3) . ?
P1 C43 1.851(3) . ?
N1 C5 1.367(3) . ?
N1 C1 1.334(4) . ?
N3 C45 1.395(4) . ?
N3 C44 1.466(3) . ?
N3 C43 1.470(3) . ?
N2 C6 1.363(3) . ?
N2 C12 1.332(4) . ?
N4 C45 1.338(4) . ?
N4 C49 1.343(4) . ?
C5 C6 1.446(4) . ?
C5 C4 1.408(4) . ?
C45 C46 1.414(4) . ?
C7 C6 1.412(4) . ?
C7 C10 1.425(4) . ?
C7 C8 1.434(4) . ?
C10 C11 1.387(4) . ?
C10 C19 1.485(4) . ?
C25 C30 1.400(4) . ?
C25 C26 1.390(4) . ?
C4 C3 1.424(4) . ?
C4 C9 1.431(4) . ?
C1 C2 1.394(4) . ?
C3 C2 1.392(4) . ?
C3 C13 1.488(4) . ?
C50 C55 1.405(4) . ?
C50 C51 1.398(4) . ?
C8 C9 1.363(4) . ?
C11 C12 1.394(4) . ?
C14 C13 1.401(4) . ?
C14 C15 1.392(4) . ?
C13 C18 1.393(4) . ?
C31 C36 1.394(4) . ?
C31 C32 1.395(4) . ?
C37 C38 1.398(4) . ?
C37 C42 1.393(4) . ?
C30 C29 1.388(4) . ?
C19 C24 1.401(4) . ?
C19 C20 1.389(4) . ?
C18 C17 1.393(4) . ?
C46 C47 1.376(5) . ?
C53 C54 1.378(5) . ?
C53 C52 1.374(5) . ?
C24 C23 1.396(4) . ?
C38 C39 1.393(4) . ?
C26 C27 1.381(5) . ?
C55 C54 1.390(4) . ?
C42 C41 1.388(4) . ?
C20 C21 1.391(4) . ?
C15 C16 1.388(5) . ?
C36 C35 1.400(4) . ?
C16 C17 1.376(5) . ?
C32 C33 1.391(4) . ?
C40 C39 1.384(5) . ?
C40 C41 1.381(5) . ?
C51 C52 1.395(4) . ?
C21 C22 1.382(6) . ?
C47 C48 1.385(5) . ?
C23 C22 1.381(5) . ?
C33 C34 1.378(5) . ?
C29 C28 1.384(5) . ?
C27 C28 1.386(5) . ?
C49 C48 1.380(5) . ?
C35 C34 1.375(5) . ?
O1 C56 1.399(7) . ?
